data_1519609
loop_
_publ_author_name
'Matthews, Craig J.'
'Horton, Peter N.'
'Hursthouse, Michael B.'
'Davis, Lisa'

_publ_section_title
;
 C48H59Cl6Fe4N24O35.50
;
_journal_name_full 'Crystal Structure Report Archive'
_journal_page_first 993
_journal_year 2004
_chemical_formula_sum 'C48 H59 Cl6 Fe4 N24 O35.5'
_chemical_formula_weight 1976.29
_space_group_IT_number 14
_symmetry_cell_setting monoclinic
_symmetry_space_group_name_Hall '-P 2ybc'
_symmetry_space_group_name_H-M 'P 1 21/c 1'
_atom_sites_solution_hydrogens geom
_atom_sites_solution_primary direct
_atom_sites_solution_secondary difmap
_cell_angle_alpha 90.000(5)
_cell_angle_beta 93.882(5)
_cell_angle_gamma 90.000(5)
_cell_formula_units_Z 4
_cell_length_a 14.668(5)
_cell_length_b 19.628(5)
_cell_length_c 25.461(5)
_cell_measurement_reflns_used 244394
_cell_measurement_temperature 120(2)
_cell_measurement_theta_max 27.485
_cell_measurement_theta_min 2.910
_cell_volume 7313(3)
_computing_cell_refinement 'DENZO (Otwinowski & Minor, 1997) & COLLECT (Hooft, 1998)'
_computing_data_collection 'COLLECT (Hooft, 1998)'
_computing_data_reduction 'DENZO (Otwinowski & Minor, 1997) & COLLECT (Hooft, 1998)'
_computing_molecular_graphics 'ORTEP3 (Farrugia, 1997)'
_computing_structure_refinement 'SHELXL-97 (Sheldrick, 1997b)'
_computing_structure_solution 'SHELXS-97 (Sheldrick, 1997a)'
_diffrn_ambient_temperature 120(2)
_diffrn_detector_area_resol_mean 9.091
_diffrn_measured_fraction_theta_full 0.999
_diffrn_measured_fraction_theta_max 0.999
_diffrn_measurement_device_type 'Bruker-Nonius 95mm CCD camera on \k-goniostat'
_diffrn_measurement_method '\f & \w scans'
_diffrn_radiation_monochromator graphite
_diffrn_radiation_source 'Bruker-Nonius FR591 rotating anode'
_diffrn_radiation_type MoK\a
_diffrn_radiation_wavelength 0.71073
_diffrn_reflns_av_R_equivalents 0.0626
_diffrn_reflns_av_sigmaI/netI 0.0570
_diffrn_reflns_limit_h_max 19
_diffrn_reflns_limit_h_min -18
_diffrn_reflns_limit_k_max 24
_diffrn_reflns_limit_k_min -25
_diffrn_reflns_limit_l_max 33
_diffrn_reflns_limit_l_min -29
_diffrn_reflns_number 100334
_diffrn_reflns_theta_full 27.48
_diffrn_reflns_theta_max 27.48
_diffrn_reflns_theta_min 2.92
_exptl_absorpt_coefficient_mu 1.107
_exptl_absorpt_correction_T_max 0.9167
_exptl_absorpt_correction_T_min 0.7469
_exptl_absorpt_correction_type multi-scan
_exptl_absorpt_process_details 'SADABS V2.10 (Sheldrick, G.M., 2003)'
_exptl_crystal_colour 'Dark Brown'
_exptl_crystal_density_diffrn 1.795
_exptl_crystal_density_method 'not measured'
_exptl_crystal_description Block
_exptl_crystal_F_000 4020
_exptl_crystal_size_max 0.28
_exptl_crystal_size_mid 0.12
_exptl_crystal_size_min 0.08
_refine_diff_density_max 1.452
_refine_diff_density_min -0.954
_refine_diff_density_rms 0.120
_refine_ls_extinction_method none
_refine_ls_goodness_of_fit_ref 1.072
_refine_ls_hydrogen_treatment constr
_refine_ls_matrix_type full
_refine_ls_number_parameters 1109
_refine_ls_number_reflns 16735
_refine_ls_number_restraints 550
_refine_ls_restrained_S_all 1.065
_refine_ls_R_factor_all 0.1105
_refine_ls_R_factor_gt 0.0724
_refine_ls_shift/su_max 0.001
_refine_ls_shift/su_mean 0.000
_refine_ls_structure_factor_coef Fsqd
_refine_ls_weighting_details 'calc w=1/[\s^2^(Fo^2^)+(0.0558P)^2^+46.0973P] where P=(Fo^2^+2Fc^2^)/3'
_refine_ls_weighting_scheme calc
_refine_ls_wR_factor_gt 0.1642
_refine_ls_wR_factor_ref 0.1817
_reflns_number_gt 11825
_reflns_number_total 16735
_reflns_threshold_expression >2sigma(I)
_cod_data_source_file eCrystal-993.cif
_cod_data_source_block 04src0333
_cod_depositor_comments
;
Citation :
Matthews, Craig J. and Horton, Peter N. and Hursthouse, Michael B. and 
Davis, Lisa (2004) 
University of Southampton, Crystal Structure Report Archive. 
(doi:10.5258/ecrystals/993)

More at:
http://ecrystals.chem.soton.ac.uk/993/
;
_cod_original_sg_symbol_H-M P2(1)/c
_cod_original_formula_sum 'C48 H59 Cl6 Fe4 N24 O35.50'
_cod_database_code 1519609

loop_
_symmetry_equiv_pos_as_xyz
'x, y, z'
'-x, y+1/2, -z+1/2'
'-x, -y, -z'
'x, -y-1/2, z-1/2'

loop_
_atom_site_label
_atom_site_type_symbol
_atom_site_fract_x
_atom_site_fract_y
_atom_site_fract_z
_atom_site_U_iso_or_equiv
_atom_site_adp_type
_atom_site_occupancy
_atom_site_symmetry_multiplicity
_atom_site_calc_flag
_atom_site_refinement_flags
_atom_site_disorder_assembly
_atom_site_disorder_group
Fe1 Fe 1.00670(5) 0.25127(4) 0.90087(3) 0.02367(17) Uani 1 1 d . . .
Fe2 Fe 0.83888(5) 0.12585(4) 0.84244(3) 0.02045(16) Uani 1 1 d . . .
Fe3 Fe 0.81884(5) 0.36894(4) 0.92126(3) 0.02420(17) Uani 1 1 d . . .
Fe4 Fe 0.65833(5) 0.22458(4) 0.89293(3) 0.01998(16) Uani 1 1 d . . .
O1 O 1.0537(3) 0.3434(2) 0.91980(16) 0.0337(9) Uani 1 1 d . . .
O2 O 0.9398(2) 0.06816(18) 0.80561(14) 0.0270(8) Uani 1 1 d . . .
O3 O 0.9288(3) 0.4092(2) 0.9516(2) 0.0468(12) Uani 1 1 d . . .
O4 O 0.5390(2) 0.2722(2) 0.91945(14) 0.0291(8) Uani 1 1 d . . .
O11 O 0.8843(2) 0.28632(18) 0.90403(14) 0.0253(8) Uani 1 1 d . . .
O12 O 0.7633(2) 0.18601(17) 0.87276(13) 0.0221(7) Uani 1 1 d . . .
C1 C 1.2204(4) 0.2520(3) 0.9080(2) 0.0354(13) Uani 1 1 d . . .
H1 H 1.2173 0.2511 0.9452 0.043 Uiso 1 1 calc R . .
C2 C 1.3039(4) 0.2655(4) 0.8871(3) 0.0433(16) Uani 1 1 d . . .
H2 H 1.3572 0.2729 0.9097 0.052 Uiso 1 1 calc R . .
C3 C 1.3083(4) 0.2681(3) 0.8338(3) 0.0371(14) Uani 1 1 d . . .
H3 H 1.3641 0.2798 0.8192 0.045 Uiso 1 1 calc R . .
C4 C 1.2316(4) 0.2538(3) 0.8009(2) 0.0313(12) Uani 1 1 d . . .
H4 H 1.2340 0.2540 0.7637 0.038 Uiso 1 1 calc R . .
C5 C 1.1509(3) 0.2393(3) 0.8243(2) 0.0255(11) Uani 1 1 d . . .
C6 C 1.0637(3) 0.2224(3) 0.7947(2) 0.0235(11) Uani 1 1 d . . .
C7 C 0.8637(3) 0.2380(3) 0.7612(2) 0.0236(11) Uani 1 1 d . . .
C8 C 0.7823(3) 0.2001(3) 0.7391(2) 0.0247(11) Uani 1 1 d . . .
C9 C 0.7289(4) 0.2197(3) 0.6947(2) 0.0295(12) Uani 1 1 d . . .
H9 H 0.7405 0.2612 0.6770 0.035 Uiso 1 1 calc R . .
C10 C 0.6581(4) 0.1771(3) 0.6766(2) 0.0329(13) Uani 1 1 d . . .
H10 H 0.6201 0.1892 0.6464 0.039 Uiso 1 1 calc R . .
C11 C 0.6430(4) 0.1169(3) 0.7028(2) 0.0318(13) Uani 1 1 d . . .
H11 H 0.5958 0.0866 0.6905 0.038 Uiso 1 1 calc R . .
C12 C 0.6988(3) 0.1019(3) 0.7477(2) 0.0256(11) Uani 1 1 d . . .
C13 C 0.6897(3) 0.0400(3) 0.7802(2) 0.0234(11) Uani 1 1 d . . .
C14 C 0.6335(4) -0.0148(3) 0.7669(2) 0.0340(13) Uani 1 1 d . . .
H14 H 0.5937 -0.0139 0.7359 0.041 Uiso 1 1 calc R . .
C15 C 0.6367(4) -0.0703(3) 0.7997(2) 0.0369(14) Uani 1 1 d . . .
H15 H 0.6009 -0.1095 0.7904 0.044 Uiso 1 1 calc R . .
C16 C 0.6914(4) -0.0698(3) 0.8459(2) 0.0311(12) Uani 1 1 d . . .
H16 H 0.6930 -0.1078 0.8692 0.037 Uiso 1 1 calc R . .
C17 C 0.7435(3) -0.0128(3) 0.8574(2) 0.0251(11) Uani 1 1 d . . .
C18 C 0.8045(3) -0.0028(3) 0.9055(2) 0.0243(11) Uani 1 1 d . . .
C19 C 0.9480(3) 0.1242(3) 0.9456(2) 0.0247(11) Uani 1 1 d . . .
C20 C 0.9965(3) 0.1571(3) 0.9910(2) 0.0266(11) Uani 1 1 d . . .
C21 C 1.0003(4) 0.1307(3) 1.0416(2) 0.0343(13) Uani 1 1 d . . .
H21 H 0.9755 0.0870 1.0481 0.041 Uiso 1 1 calc R . .
C22 C 1.0403(4) 0.1683(4) 1.0823(2) 0.0390(15) Uani 1 1 d . . .
H22 H 1.0445 0.1508 1.1171 0.047 Uiso 1 1 calc R . .
C23 C 1.0745(4) 0.2323(4) 1.0717(2) 0.0428(16) Uani 1 1 d . . .
H23 H 1.1007 0.2600 1.0994 0.051 Uiso 1 1 calc R . .
C24 C 1.0701(4) 0.2552(3) 1.0204(2) 0.0360(14) Uani 1 1 d . . .
H24 H 1.0953 0.2985 1.0131 0.043 Uiso 1 1 calc R . .
N1 N 1.1444(3) 0.2402(2) 0.87701(18) 0.0277(10) Uani 1 1 d . . .
N2 N 1.0647(3) 0.1964(2) 0.74726(17) 0.0290(10) Uani 1 1 d . . .
H2A H 1.0131 0.1848 0.7299 0.035 Uiso 1 1 calc R . .
H2B H 1.1170 0.1906 0.7328 0.035 Uiso 1 1 calc R . .
N3 N 0.9913(3) 0.2340(2) 0.82115(17) 0.0238(9) Uani 1 1 d . . .
N4 N 0.9077(3) 0.2066(2) 0.80055(16) 0.0233(9) Uani 1 1 d . . .
N5 N 0.8876(3) 0.2961(2) 0.74060(18) 0.0300(10) Uani 1 1 d . . .
H5A H 0.9372 0.3173 0.7533 0.036 Uiso 1 1 calc R . .
H5B H 0.8540 0.3139 0.7141 0.036 Uiso 1 1 calc R . .
N6 N 0.7667(3) 0.1428(2) 0.76531(16) 0.0217(9) Uani 1 1 d . . .
N7 N 0.7434(3) 0.0410(2) 0.82478(16) 0.0233(9) Uani 1 1 d . . .
N8 N 0.8084(3) -0.0482(2) 0.94428(17) 0.0279(10) Uani 1 1 d . . .
H8A H 0.8434 -0.0406 0.9731 0.033 Uiso 1 1 calc R . .
H8B H 0.7758 -0.0858 0.9411 0.033 Uiso 1 1 calc R . .
N9 N 0.8493(3) 0.0541(2) 0.90598(16) 0.0232(9) Uani 1 1 d . . .
N10 N 0.9010(3) 0.0695(2) 0.95259(16) 0.0242(9) Uani 1 1 d . . .
N11 N 0.9515(2) 0.15612(18) 0.89992(13) 0.0091(7) Uani 1 1 d . . .
N12 N 1.0312(3) 0.2184(2) 0.98040(17) 0.0282(10) Uani 1 1 d . . .
C31 C 0.7621(5) 0.5187(3) 0.9509(2) 0.0387(14) Uani 1 1 d . . .
H31 H 0.7901 0.5328 0.9201 0.046 Uiso 1 1 calc R . .
C32 C 0.7346(5) 0.5680(3) 0.9856(3) 0.0426(15) Uani 1 1 d . . .
H32 H 0.7413 0.6150 0.9778 0.051 Uiso 1 1 calc R . .
C33 C 0.6978(5) 0.5482(3) 1.0312(3) 0.0458(16) Uani 1 1 d . . .
H33 H 0.6813 0.5813 1.0560 0.055 Uiso 1 1 calc R . .
C34 C 0.6849(5) 0.4793(3) 1.0407(2) 0.0385(14) Uani 1 1 d . . .
H34 H 0.6584 0.4641 1.0716 0.046 Uiso 1 1 calc R . .
C35 C 0.7118(4) 0.4337(3) 1.0035(2) 0.0299(12) Uani 1 1 d . . .
C36 C 0.6975(4) 0.3596(3) 1.0077(2) 0.0276(12) Uani 1 1 d . . .
C37 C 0.7460(3) 0.2086(3) 1.00456(19) 0.0216(10) Uani 1 1 d . . .
C38 C 0.7027(3) 0.1404(2) 0.99340(18) 0.0197(10) Uani 1 1 d . . .
C39 C 0.7151(3) 0.0833(3) 1.02412(19) 0.0230(10) Uani 1 1 d . . .
H39 H 0.7580 0.0830 1.0538 0.028 Uiso 1 1 calc R . .
C40 C 0.6634(4) 0.0261(3) 1.0109(2) 0.0263(11) Uani 1 1 d . . .
H40 H 0.6694 -0.0137 1.0321 0.032 Uiso 1 1 calc R . .
C41 C 0.6032(3) 0.0267(3) 0.9670(2) 0.0247(11) Uani 1 1 d . . .
H41 H 0.5663 -0.0119 0.9580 0.030 Uiso 1 1 calc R . .
C42 C 0.5978(3) 0.0851(3) 0.93620(19) 0.0223(10) Uani 1 1 d . . .
C43 C 0.5413(3) 0.0924(3) 0.8860(2) 0.0240(11) Uani 1 1 d . . .
C44 C 0.4758(4) 0.0464(3) 0.8673(2) 0.0295(12) Uani 1 1 d . . .
H44 H 0.4637 0.0063 0.8865 0.035 Uiso 1 1 calc R . .
C45 C 0.4284(4) 0.0601(3) 0.8201(2) 0.0356(13) Uani 1 1 d . . .
H45 H 0.3830 0.0291 0.8065 0.043 Uiso 1 1 calc R . .
C46 C 0.4462(4) 0.1187(3) 0.7921(2) 0.0305(12) Uani 1 1 d . . .
H46 H 0.4140 0.1283 0.7593 0.037 Uiso 1 1 calc R . .
C47 C 0.5126(3) 0.1626(3) 0.8137(2) 0.0244(11) Uani 1 1 d . . .
C48 C 0.5420(3) 0.2265(3) 0.7894(2) 0.0241(11) Uani 1 1 d . . .
C49 C 0.6964(3) 0.3458(3) 0.8279(2) 0.0231(10) Uani 1 1 d . . .
C50 C 0.7525(4) 0.4038(3) 0.8122(2) 0.0250(11) Uani 1 1 d . . .
C51 C 0.7407(4) 0.4358(3) 0.7637(2) 0.0322(12) Uani 1 1 d . . .
H51 H 0.6929 0.4226 0.7387 0.039 Uiso 1 1 calc R . .
C52 C 0.8003(4) 0.4873(3) 0.7527(2) 0.0355(13) Uani 1 1 d . . .
H52 H 0.7932 0.5108 0.7201 0.043 Uiso 1 1 calc R . .
C53 C 0.8703(4) 0.5048(3) 0.7890(3) 0.0401(15) Uani 1 1 d . . .
H53 H 0.9130 0.5392 0.7813 0.048 Uiso 1 1 calc R . .
C54 C 0.8769(4) 0.4711(3) 0.8369(2) 0.0345(13) Uani 1 1 d . . .
H54 H 0.9246 0.4835 0.8622 0.041 Uiso 1 1 calc R . .
N31 N 0.7504(3) 0.4520(2) 0.95918(18) 0.0288(10) Uani 1 1 d . . .
N32 N 0.6337(3) 0.3363(3) 1.03689(18) 0.0345(11) Uani 1 1 d . . .
H32A H 0.6234 0.2922 1.0385 0.041 Uiso 1 1 calc R . .
H32B H 0.6014 0.3647 1.0548 0.041 Uiso 1 1 calc R . .
N33 N 0.7499(3) 0.3222(2) 0.97942(16) 0.0238(9) Uani 1 1 d . . .
N34 N 0.7202(3) 0.2549(2) 0.97028(16) 0.0218(9) Uani 1 1 d . . .
N35 N 0.8021(3) 0.2177(2) 1.04697(16) 0.0253(9) Uani 1 1 d . . .
H35A H 0.8257 0.2582 1.0540 0.030 Uiso 1 1 calc R . .
H35B H 0.8159 0.1832 1.0681 0.030 Uiso 1 1 calc R . .
N36 N 0.6456(3) 0.1411(2) 0.94965(16) 0.0221(9) Uani 1 1 d . . .
N37 N 0.5593(3) 0.1489(2) 0.85995(16) 0.0218(9) Uani 1 1 d . . .
N38 N 0.5026(3) 0.2491(2) 0.74421(18) 0.0315(10) Uani 1 1 d . . .
H38A H 0.5206 0.2878 0.7308 0.038 Uiso 1 1 calc R . .
H38B H 0.4586 0.2254 0.7277 0.038 Uiso 1 1 calc R . .
N39 N 0.6076(3) 0.2578(2) 0.81688(17) 0.0240(9) Uani 1 1 d . . .
N40 N 0.6432(3) 0.3152(2) 0.79356(17) 0.0255(9) Uani 1 1 d . . .
N41 N 0.7087(2) 0.32722(18) 0.87780(13) 0.0102(7) Uani 1 1 d . . .
N42 N 0.8186(3) 0.4215(2) 0.84890(17) 0.0264(10) Uani 1 1 d . . .
O111 O 0.1587(3) 0.0857(2) 0.93641(15) 0.0438(10) Uani 1 1 d DU . .
O112 O 0.2454(3) 0.0228(2) 0.87902(15) 0.0403(10) Uani 1 1 d DU . .
O113 O 0.0968(3) -0.0098(2) 0.89239(19) 0.0509(12) Uani 1 1 d DU . .
O114 O 0.1225(3) 0.0892(2) 0.84516(15) 0.0367(9) Uani 1 1 d DU . .
Cl11 Cl 0.15698(9) 0.04772(7) 0.88867(5) 0.0264(3) Uani 1 1 d DU . .
O121 O 0.4938(3) 0.8842(2) 0.92854(15) 0.0362(9) Uani 1 1 d DU . .
O122 O 0.5058(3) 0.8143(3) 0.85597(19) 0.0546(13) Uani 1 1 d DU . .
O123 O 0.3848(3) 0.7985(2) 0.90991(15) 0.0337(9) Uani 1 1 d DU . .
O124 O 0.3871(3) 0.8942(2) 0.85677(19) 0.0529(12) Uani 1 1 d DU . .
Cl12 Cl 0.44351(9) 0.84701(7) 0.88759(5) 0.0297(3) Uani 1 1 d DU . .
O131 O 0.0752(5) 0.6856(3) 0.8430(3) 0.068(2) Uani 0.806(8) 1 d PDU A 1
O132 O 0.1191(5) 0.6450(3) 0.9256(3) 0.072(2) Uani 0.806(8) 1 d PDU A 1
O133 O 0.1454(8) 0.5789(5) 0.8537(4) 0.125(3) Uani 0.806(8) 1 d PDU A 1
O134 O -0.0051(6) 0.5971(6) 0.8788(5) 0.115(4) Uani 0.806(8) 1 d PDU A 1
Cl13 Cl 0.0831(4) 0.6245(3) 0.8752(2) 0.0598(12) Uani 0.806(8) 1 d PDU A 1
O331 O 0.002(2) 0.6089(18) 0.9063(13) 0.092(8) Uani 0.194(8) 1 d PDU A 2
O332 O 0.0989(18) 0.6957(10) 0.8831(11) 0.065(6) Uani 0.194(8) 1 d PDU A 2
O333 O 0.062(2) 0.6106(14) 0.8227(8) 0.079(7) Uani 0.194(8) 1 d PDU A 2
O334 O 0.1566(19) 0.5863(15) 0.8945(13) 0.089(7) Uani 0.194(8) 1 d PDU A 2
Cl33 Cl 0.0785(16) 0.6257(10) 0.8777(9) 0.066(5) Uani 0.194(8) 1 d PDU A 2
O141 O 0.8539(4) 0.9535(3) 0.7521(2) 0.0681(16) Uani 1 1 d DU . .
O142 O 0.9842(4) 0.9210(2) 0.80377(18) 0.0571(13) Uani 1 1 d DU . .
O143 O 0.9468(3) 0.8679(2) 0.72319(16) 0.0391(10) Uani 1 1 d DU . .
O144 O 0.8594(3) 0.8466(3) 0.79528(18) 0.0528(11) Uani 1 1 d DU . .
Cl14 Cl 0.90984(10) 0.89680(7) 0.76898(6) 0.0373(3) Uani 1 1 d DU . .
O151 O 0.6169(3) 0.6580(3) 0.83267(18) 0.0519(12) Uani 1 1 d DU . .
O152 O 0.7722(4) 0.6578(3) 0.8160(3) 0.088(2) Uani 1 1 d DU . .
O153 O 0.6968(4) 0.7590(3) 0.8246(3) 0.0751(17) Uani 1 1 d DU . .
O154 O 0.7249(4) 0.6922(4) 0.8978(2) 0.101(2) Uani 1 1 d DU . .
Cl15 Cl 0.70432(10) 0.68993(9) 0.84278(6) 0.0410(4) Uani 1 1 d DU . .
O161 O 0.4882(4) 0.3782(2) 0.8570(2) 0.0637(14) Uani 1 1 d DU . .
O162 O 0.5679(5) 0.4768(3) 0.8400(3) 0.110(3) Uani 1 1 d DU . .
O163 O 0.5305(4) 0.4539(4) 0.9247(2) 0.0836(18) Uani 1 1 d DU . .
O164 O 0.4171(4) 0.4820(3) 0.86116(18) 0.0682(16) Uani 1 1 d DU . .
Cl16 Cl 0.50158(12) 0.44821(9) 0.87072(7) 0.0518(4) Uani 1 1 d DU . .
O201 O 0.8149(3) 0.1314(2) 1.14446(14) 0.0335(9) Uani 1 1 d . . .
O202 O 0.5306(3) 0.6088(3) 0.9253(2) 0.0606(14) Uani 1 1 d . . .
O203 O 0.5683(4) 0.7181(3) 0.99842(19) 0.0668(16) Uani 1 1 d . . .
O204 O 0.6816(4) 0.8228(3) 0.9509(2) 0.0620(14) Uani 1 1 d . . .
O205 O 0.8418(4) 0.9301(3) 0.63150(19) 0.0567(13) Uani 1 1 d . . .
O206 O 0.9634(19) 0.4822(11) 1.0296(9) 0.187(10) Uani 0.50 1 d PU . .

loop_
_atom_site_aniso_label
_atom_site_aniso_U_11
_atom_site_aniso_U_22
_atom_site_aniso_U_33
_atom_site_aniso_U_23
_atom_site_aniso_U_13
_atom_site_aniso_U_12
Fe1 0.0195(3) 0.0270(4) 0.0236(4) -0.0011(3) -0.0054(3) -0.0022(3)
Fe2 0.0198(3) 0.0219(4) 0.0190(3) 0.0008(3) -0.0035(3) -0.0013(3)
Fe3 0.0213(4) 0.0255(4) 0.0251(4) -0.0013(3) -0.0035(3) -0.0034(3)
Fe4 0.0175(3) 0.0229(4) 0.0189(4) 0.0013(3) -0.0039(3) -0.0017(3)
O1 0.027(2) 0.031(2) 0.042(2) -0.0074(18) -0.0030(17) -0.0062(17)
O2 0.0279(19) 0.0269(19) 0.0258(19) 0.0006(16) -0.0002(15) 0.0014(16)
O3 0.028(2) 0.035(2) 0.076(3) -0.021(2) -0.012(2) -0.0033(18)
O4 0.0229(18) 0.035(2) 0.029(2) 0.0005(17) -0.0008(15) 0.0026(16)
O11 0.0223(17) 0.0249(19) 0.0280(19) -0.0022(15) -0.0022(14) 0.0007(15)
O12 0.0176(16) 0.0219(18) 0.0259(18) 0.0004(15) -0.0046(14) -0.0008(14)
C1 0.025(3) 0.044(4) 0.035(3) -0.003(3) -0.011(2) -0.001(3)
C2 0.018(3) 0.059(4) 0.052(4) -0.009(3) -0.007(3) 0.006(3)
C3 0.020(3) 0.043(4) 0.047(4) -0.006(3) -0.001(2) 0.002(2)
C4 0.026(3) 0.033(3) 0.036(3) 0.002(3) 0.001(2) 0.004(2)
C5 0.024(3) 0.021(3) 0.029(3) 0.006(2) -0.006(2) 0.002(2)
C6 0.021(2) 0.021(3) 0.028(3) 0.007(2) 0.000(2) -0.001(2)
C7 0.023(2) 0.024(3) 0.023(3) -0.001(2) -0.005(2) 0.000(2)
C8 0.025(3) 0.024(3) 0.025(3) 0.003(2) -0.005(2) 0.000(2)
C9 0.033(3) 0.027(3) 0.027(3) 0.004(2) -0.007(2) -0.004(2)
C10 0.034(3) 0.034(3) 0.029(3) 0.001(2) -0.014(2) 0.001(3)
C11 0.031(3) 0.031(3) 0.031(3) -0.001(2) -0.012(2) -0.005(2)
C12 0.024(3) 0.027(3) 0.025(3) -0.003(2) -0.002(2) 0.000(2)
C13 0.023(2) 0.023(3) 0.023(3) -0.003(2) -0.002(2) -0.002(2)
C14 0.033(3) 0.038(3) 0.030(3) -0.004(3) -0.005(2) -0.012(3)
C15 0.039(3) 0.033(3) 0.039(3) -0.002(3) -0.002(3) -0.015(3)
C16 0.038(3) 0.027(3) 0.028(3) 0.001(2) 0.005(2) -0.004(2)
C17 0.023(2) 0.029(3) 0.024(3) -0.001(2) 0.000(2) 0.000(2)
C18 0.022(2) 0.024(3) 0.026(3) 0.001(2) 0.004(2) 0.003(2)
C19 0.019(2) 0.029(3) 0.026(3) 0.000(2) -0.002(2) 0.008(2)
C20 0.020(2) 0.037(3) 0.022(3) -0.003(2) -0.002(2) 0.001(2)
C21 0.029(3) 0.047(4) 0.026(3) 0.006(3) -0.005(2) -0.001(3)
C22 0.037(3) 0.058(4) 0.021(3) 0.003(3) -0.005(2) 0.008(3)
C23 0.037(3) 0.063(4) 0.027(3) -0.012(3) -0.011(3) -0.006(3)
C24 0.031(3) 0.045(4) 0.031(3) -0.007(3) -0.008(2) -0.002(3)
N1 0.019(2) 0.032(3) 0.031(2) 0.000(2) -0.0056(18) -0.0012(18)
N2 0.026(2) 0.036(3) 0.025(2) 0.000(2) 0.0001(18) -0.003(2)
N3 0.021(2) 0.025(2) 0.024(2) 0.0064(18) -0.0072(17) -0.0032(17)
N4 0.019(2) 0.026(2) 0.024(2) 0.0007(18) -0.0066(17) -0.0034(17)
N5 0.030(2) 0.027(2) 0.031(2) 0.007(2) -0.0109(19) -0.008(2)
N6 0.022(2) 0.023(2) 0.020(2) -0.0021(17) -0.0036(16) -0.0035(17)
N7 0.021(2) 0.027(2) 0.022(2) -0.0006(18) -0.0017(17) -0.0015(18)
N8 0.030(2) 0.027(2) 0.027(2) 0.0052(19) 0.0016(18) -0.0018(19)
N9 0.023(2) 0.025(2) 0.021(2) 0.0015(18) -0.0051(17) 0.0002(18)
N10 0.026(2) 0.024(2) 0.022(2) 0.0014(18) -0.0029(17) -0.0004(18)
N11 0.0081(16) 0.0133(17) 0.0049(16) 0.0006(14) -0.0059(12) 0.0003(14)
N12 0.022(2) 0.038(3) 0.023(2) -0.004(2) -0.0059(17) 0.001(2)
C31 0.053(4) 0.032(3) 0.031(3) -0.002(3) 0.003(3) -0.003(3)
C32 0.053(4) 0.024(3) 0.050(4) -0.002(3) 0.001(3) -0.003(3)
C33 0.063(4) 0.038(4) 0.037(4) -0.011(3) 0.008(3) 0.016(3)
C34 0.055(4) 0.031(3) 0.029(3) -0.001(3) 0.003(3) 0.009(3)
C35 0.031(3) 0.028(3) 0.029(3) 0.000(2) -0.006(2) 0.007(2)
C36 0.029(3) 0.029(3) 0.024(3) 0.002(2) -0.004(2) 0.004(2)
C37 0.017(2) 0.026(3) 0.021(2) -0.001(2) -0.0004(19) -0.001(2)
C38 0.018(2) 0.023(3) 0.018(2) 0.0005(19) -0.0014(18) 0.0001(19)
C39 0.022(2) 0.026(3) 0.020(2) -0.001(2) -0.0001(19) 0.002(2)
C40 0.031(3) 0.027(3) 0.021(3) 0.005(2) 0.000(2) 0.000(2)
C41 0.025(3) 0.026(3) 0.024(3) 0.000(2) 0.003(2) -0.004(2)
C42 0.016(2) 0.028(3) 0.022(3) -0.001(2) -0.0011(19) -0.001(2)
C43 0.020(2) 0.029(3) 0.022(3) -0.001(2) -0.0003(19) 0.001(2)
C44 0.032(3) 0.029(3) 0.027(3) 0.003(2) -0.005(2) -0.007(2)
C45 0.028(3) 0.037(3) 0.041(3) -0.003(3) -0.008(2) -0.010(3)
C46 0.024(3) 0.039(3) 0.027(3) -0.002(2) -0.010(2) -0.005(2)
C47 0.019(2) 0.028(3) 0.026(3) 0.000(2) -0.006(2) 0.000(2)
C48 0.018(2) 0.031(3) 0.023(3) -0.001(2) -0.0055(19) 0.000(2)
C49 0.023(2) 0.023(3) 0.022(3) 0.000(2) 0.000(2) 0.005(2)
C50 0.028(3) 0.022(3) 0.024(3) -0.003(2) 0.003(2) 0.001(2)
C51 0.033(3) 0.033(3) 0.030(3) 0.003(2) 0.002(2) 0.001(2)
C52 0.046(3) 0.028(3) 0.034(3) 0.004(2) 0.010(3) -0.002(3)
C53 0.043(4) 0.031(3) 0.048(4) 0.000(3) 0.016(3) -0.009(3)
C54 0.034(3) 0.028(3) 0.041(3) -0.004(3) 0.003(3) -0.006(2)
N31 0.029(2) 0.028(2) 0.029(2) -0.002(2) -0.0036(19) -0.0045(19)
N32 0.043(3) 0.029(3) 0.032(3) 0.004(2) 0.009(2) 0.007(2)
N33 0.025(2) 0.024(2) 0.022(2) 0.0003(18) -0.0064(17) -0.0005(18)
N34 0.022(2) 0.023(2) 0.020(2) -0.0004(17) -0.0058(16) -0.0033(17)
N35 0.025(2) 0.026(2) 0.024(2) 0.0025(18) -0.0053(17) -0.0019(18)
N36 0.019(2) 0.026(2) 0.021(2) -0.0016(17) -0.0008(16) 0.0002(17)
N37 0.020(2) 0.025(2) 0.020(2) 0.0012(17) -0.0044(16) -0.0028(17)
N38 0.031(2) 0.034(3) 0.027(2) 0.003(2) -0.0114(19) -0.003(2)
N39 0.020(2) 0.027(2) 0.024(2) 0.0029(18) -0.0017(17) -0.0026(18)
N40 0.022(2) 0.027(2) 0.027(2) 0.0030(19) -0.0040(17) -0.0007(18)
N41 0.0112(16) 0.0094(17) 0.0094(17) 0.0017(14) -0.0035(13) -0.0020(14)
N42 0.026(2) 0.024(2) 0.030(2) -0.0044(19) 0.0016(18) -0.0065(18)
O111 0.054(3) 0.052(3) 0.0251(19) -0.0094(18) -0.0035(18) 0.005(2)
O112 0.0280(19) 0.064(3) 0.028(2) 0.006(2) -0.0005(16) 0.0141(19)
O113 0.051(3) 0.043(2) 0.059(3) 0.000(2) 0.010(2) -0.015(2)
O114 0.045(2) 0.036(2) 0.0276(19) 0.0034(17) -0.0044(17) 0.0127(18)
Cl11 0.0280(6) 0.0278(6) 0.0228(6) 0.0004(5) -0.0028(5) 0.0039(5)
O121 0.036(2) 0.036(2) 0.035(2) -0.0089(17) -0.0081(17) -0.0045(17)
O122 0.046(3) 0.066(3) 0.054(3) -0.028(2) 0.021(2) -0.015(2)
O123 0.036(2) 0.032(2) 0.033(2) -0.0014(17) 0.0049(16) -0.0070(16)
O124 0.053(3) 0.047(3) 0.055(3) 0.018(2) -0.022(2) -0.016(2)
Cl12 0.0302(7) 0.0328(7) 0.0258(6) -0.0036(5) 0.0006(5) -0.0092(5)
O131 0.078(5) 0.071(4) 0.051(4) 0.008(3) -0.027(3) 0.005(3)
O132 0.090(5) 0.049(4) 0.068(4) 0.007(3) -0.055(4) -0.019(3)
O133 0.168(7) 0.078(6) 0.127(8) -0.015(5) 0.001(7) 0.043(6)
O134 0.085(4) 0.094(7) 0.157(9) 0.028(6) -0.065(5) -0.054(4)
Cl13 0.061(2) 0.047(2) 0.065(2) -0.0064(19) -0.0342(19) -0.0097(17)
O331 0.090(12) 0.067(15) 0.118(16) -0.032(16) -0.010(13) -0.042(12)
O332 0.069(13) 0.057(8) 0.068(14) -0.027(9) -0.001(12) -0.015(9)
O333 0.086(14) 0.066(13) 0.076(9) -0.029(10) -0.056(9) 0.002(12)
O334 0.089(11) 0.079(12) 0.091(15) 0.005(15) -0.052(12) 0.004(11)
Cl33 0.072(9) 0.050(8) 0.073(8) -0.039(7) -0.015(7) 0.009(7)
O141 0.078(4) 0.063(3) 0.063(3) 0.000(3) 0.004(3) 0.049(3)
O142 0.079(3) 0.048(3) 0.042(3) -0.002(2) -0.020(2) -0.020(2)
O143 0.040(2) 0.038(2) 0.038(2) -0.0056(18) -0.0020(17) 0.0132(19)
O144 0.054(3) 0.059(3) 0.046(3) -0.007(2) 0.003(2) -0.009(2)
Cl14 0.0440(8) 0.0293(7) 0.0378(8) -0.0064(6) -0.0048(6) 0.0081(6)
O151 0.043(2) 0.069(3) 0.041(3) -0.008(2) -0.0130(19) -0.015(2)
O152 0.075(4) 0.050(3) 0.145(5) 0.018(4) 0.056(4) 0.012(3)
O153 0.073(4) 0.050(3) 0.106(4) 0.014(3) 0.034(3) 0.010(2)
O154 0.073(4) 0.179(7) 0.046(3) 0.026(3) -0.033(3) -0.060(4)
Cl15 0.0310(7) 0.0550(10) 0.0359(8) 0.0064(7) -0.0064(6) -0.0038(7)
O161 0.060(3) 0.038(2) 0.092(4) 0.009(2) 0.001(3) 0.009(2)
O162 0.123(5) 0.070(4) 0.149(6) -0.002(4) 0.087(5) -0.025(4)
O163 0.067(4) 0.105(5) 0.075(3) -0.007(3) -0.019(3) 0.017(4)
O164 0.089(3) 0.078(4) 0.038(3) 0.001(3) 0.005(2) 0.053(3)
Cl16 0.0543(10) 0.0413(9) 0.0618(11) 0.0133(8) 0.0182(8) 0.0136(8)
O201 0.045(2) 0.028(2) 0.026(2) -0.0011(16) -0.0090(17) -0.0035(18)
O202 0.043(3) 0.073(4) 0.068(3) -0.010(3) 0.016(2) -0.001(3)
O203 0.059(3) 0.103(5) 0.040(3) -0.014(3) 0.014(2) -0.021(3)
O204 0.082(4) 0.052(3) 0.053(3) 0.013(2) 0.008(3) -0.016(3)
O205 0.061(3) 0.059(3) 0.050(3) -0.004(2) -0.003(2) 0.015(3)
O206 0.25(2) 0.138(15) 0.171(17) 0.003(13) 0.013(15) -0.112(15)

loop_
_atom_type_symbol
_atom_type_description
_atom_type_scat_dispersion_real
_atom_type_scat_dispersion_imag
_atom_type_scat_source
C C 0.0033 0.0016 'International Tables Vol C Tables 4.2.6.8 and 6.1.1.4'
H H 0.0000 0.0000 'International Tables Vol C Tables 4.2.6.8 and 6.1.1.4'
N N 0.0061 0.0033 'International Tables Vol C Tables 4.2.6.8 and 6.1.1.4'
O O 0.0106 0.0060 'International Tables Vol C Tables 4.2.6.8 and 6.1.1.4'
Cl Cl 0.1484 0.1585 'International Tables Vol C Tables 4.2.6.8 and 6.1.1.4'
Fe Fe 0.3463 0.8444 'International Tables Vol C Tables 4.2.6.8 and 6.1.1.4'

loop_
_geom_angle_atom_site_label_1
_geom_angle_atom_site_label_2
_geom_angle_atom_site_label_3
_geom_angle
_geom_angle_site_symmetry_1
_geom_angle_site_symmetry_3
O11 Fe1 O1 88.49(16) . .
O11 Fe1 N11 87.54(15) . .
O1 Fe1 N11 166.22(16) . .
O11 Fe1 N3 93.43(16) . .
O1 Fe1 N3 113.80(17) . .
N11 Fe1 N3 79.62(15) . .
O11 Fe1 N12 99.55(16) . .
O1 Fe1 N12 90.67(17) . .
N11 Fe1 N12 77.00(16) . .
N3 Fe1 N12 152.63(18) . .
O11 Fe1 N1 159.81(17) . .
O1 Fe1 N1 81.04(17) . .
N11 Fe1 N1 106.44(16) . .
N3 Fe1 N1 75.39(17) . .
N12 Fe1 N1 97.80(17) . .
O12 Fe2 O2 171.61(15) . .
O12 Fe2 N9 96.90(16) . .
O2 Fe2 N9 88.09(15) . .
O12 Fe2 N6 90.58(15) . .
O2 Fe2 N6 89.68(15) . .
N9 Fe2 N6 141.43(16) . .
O12 Fe2 N4 92.94(16) . .
O2 Fe2 N4 79.25(15) . .
N9 Fe2 N4 146.09(15) . .
N6 Fe2 N4 70.44(15) . .
O12 Fe2 N7 100.36(16) . .
O2 Fe2 N7 87.65(15) . .
N9 Fe2 N7 70.67(16) . .
N6 Fe2 N7 70.76(15) . .
N4 Fe2 N7 138.95(15) . .
O12 Fe2 N11 89.66(14) . .
O2 Fe2 N11 85.65(13) . .
N9 Fe2 N11 70.43(14) . .
N6 Fe2 N11 147.70(15) . .
N4 Fe2 N11 77.29(14) . .
N7 Fe2 N11 140.69(14) . .
O3 Fe3 O11 91.15(17) . .
O3 Fe3 N33 109.6(2) . .
O11 Fe3 N33 93.69(16) . .
O3 Fe3 N41 171.37(19) . .
O11 Fe3 N41 85.91(14) . .
N33 Fe3 N41 78.73(15) . .
O3 Fe3 N42 95.8(2) . .
O11 Fe3 N42 100.48(16) . .
N33 Fe3 N42 150.60(17) . .
N41 Fe3 N42 76.76(15) . .
O3 Fe3 N31 85.02(18) . .
O11 Fe3 N31 166.58(16) . .
N33 Fe3 N31 75.61(17) . .
N41 Fe3 N31 99.62(15) . .
N42 Fe3 N31 92.71(17) . .
O12 Fe4 N39 96.95(16) . .
O12 Fe4 O4 177.31(15) . .
N39 Fe4 O4 84.84(15) . .
O12 Fe4 N41 91.77(14) . .
N39 Fe4 N41 70.10(15) . .
O4 Fe4 N41 86.94(14) . .
O12 Fe4 N34 93.41(15) . .
N39 Fe4 N34 146.23(17) . .
O4 Fe4 N34 84.01(15) . .
N41 Fe4 N34 77.56(14) . .
O12 Fe4 N36 89.23(15) . .
N39 Fe4 N36 141.72(16) . .
O4 Fe4 N36 90.61(15) . .
N41 Fe4 N36 147.71(14) . .
N34 Fe4 N36 70.17(15) . .
O12 Fe4 N37 99.23(16) . .
N39 Fe4 N37 71.28(16) . .
O4 Fe4 N37 83.24(15) . .
N41 Fe4 N37 140.80(14) . .
N34 Fe4 N37 138.30(16) . .
N36 Fe4 N37 70.45(15) . .
Fe1 O11 Fe3 141.2(2) . .
Fe4 O12 Fe2 159.6(2) . .
N1 C1 C2 121.6(6) . .
N1 C1 H1 119.2 . .
C2 C1 H1 119.2 . .
C3 C2 C1 119.3(5) . .
C3 C2 H2 120.3 . .
C1 C2 H2 120.3 . .
C2 C3 C4 120.2(6) . .
C2 C3 H3 119.9 . .
C4 C3 H3 119.9 . .
C3 C4 C5 117.5(5) . .
C3 C4 H4 121.2 . .
C5 C4 H4 121.2 . .
N1 C5 C4 122.8(5) . .
N1 C5 C6 113.1(5) . .
C4 C5 C6 124.0(5) . .
N2 C6 N3 126.7(5) . .
N2 C6 C5 119.6(5) . .
N3 C6 C5 113.6(5) . .
N4 C7 N5 125.7(5) . .
N4 C7 C8 113.4(4) . .
N5 C7 C8 120.9(4) . .
N6 C8 C9 122.3(5) . .
N6 C8 C7 113.2(4) . .
C9 C8 C7 124.5(5) . .
C8 C9 C10 118.2(5) . .
C8 C9 H9 120.9 . .
C10 C9 H9 120.9 . .
C11 C10 C9 119.7(5) . .
C11 C10 H10 120.1 . .
C9 C10 H10 120.1 . .
C10 C11 C12 118.3(5) . .
C10 C11 H11 120.9 . .
C12 C11 H11 120.9 . .
N6 C12 C11 122.2(5) . .
N6 C12 C13 113.6(4) . .
C11 C12 C13 124.2(5) . .
N7 C13 C14 121.6(5) . .
N7 C13 C12 113.2(4) . .
C14 C13 C12 125.2(5) . .
C15 C14 C13 118.4(5) . .
C15 C14 H14 120.8 . .
C13 C14 H14 120.8 . .
C14 C15 C16 120.5(5) . .
C14 C15 H15 119.8 . .
C16 C15 H15 119.8 . .
C17 C16 C15 118.0(5) . .
C17 C16 H16 121.0 . .
C15 C16 H16 121.0 . .
N7 C17 C16 122.1(5) . .
N7 C17 C18 112.5(4) . .
C16 C17 C18 125.4(5) . .
N9 C18 N8 125.1(5) . .
N9 C18 C17 113.6(5) . .
N8 C18 C17 121.3(5) . .
N10 C19 N11 124.5(5) . .
N10 C19 C20 119.4(5) . .
N11 C19 C20 116.0(5) . .
N12 C20 C21 122.0(5) . .
N12 C20 C19 114.1(5) . .
C21 C20 C19 123.8(5) . .
C22 C21 C20 119.3(6) . .
C22 C21 H21 120.4 . .
C20 C21 H21 120.4 . .
C21 C22 C23 119.0(6) . .
C21 C22 H22 120.5 . .
C23 C22 H22 120.5 . .
C24 C23 C22 119.0(6) . .
C24 C23 H23 120.5 . .
C22 C23 H23 120.5 . .
N12 C24 C23 122.3(6) . .
N12 C24 H24 118.9 . .
C23 C24 H24 118.9 . .
C1 N1 C5 118.4(5) . .
C1 N1 Fe1 124.9(4) . .
C5 N1 Fe1 114.2(3) . .
C6 N2 H2A 120.0 . .
C6 N2 H2B 120.0 . .
H2A N2 H2B 120.0 . .
C6 N3 N4 117.2(4) . .
C6 N3 Fe1 119.7(3) . .
N4 N3 Fe1 117.8(3) . .
C7 N4 N3 118.5(4) . .
C7 N4 Fe2 119.5(3) . .
N3 N4 Fe2 120.9(3) . .
C7 N5 H5A 120.0 . .
C7 N5 H5B 120.0 . .
H5A N5 H5B 120.0 . .
C12 N6 C8 119.3(4) . .
C12 N6 Fe2 121.0(3) . .
C8 N6 Fe2 119.1(3) . .
C13 N7 C17 119.4(4) . .
C13 N7 Fe2 120.9(3) . .
C17 N7 Fe2 119.6(3) . .
C18 N8 H8A 120.0 . .
C18 N8 H8B 120.0 . .
H8A N8 H8B 120.0 . .
C18 N9 N10 116.1(4) . .
C18 N9 Fe2 123.3(3) . .
N10 N9 Fe2 120.4(3) . .
C19 N10 N9 109.0(4) . .
C19 N11 Fe1 117.6(3) . .
C19 N11 Fe2 112.4(3) . .
Fe1 N11 Fe2 122.20(16) . .
C20 N12 C24 118.5(5) . .
C20 N12 Fe1 114.8(3) . .
C24 N12 Fe1 126.4(4) . .
N31 C31 C32 122.3(6) . .
N31 C31 H31 118.8 . .
C32 C31 H31 118.8 . .
C33 C32 C31 119.4(6) . .
C33 C32 H32 120.3 . .
C31 C32 H32 120.3 . .
C32 C33 C34 119.3(6) . .
C32 C33 H33 120.3 . .
C34 C33 H33 120.3 . .
C35 C34 C33 117.6(6) . .
C35 C34 H34 121.2 . .
C33 C34 H34 121.2 . .
N31 C35 C34 123.9(5) . .
N31 C35 C36 113.3(5) . .
C34 C35 C36 122.7(5) . .
N33 C36 N32 125.4(5) . .
N33 C36 C35 114.9(5) . .
N32 C36 C35 119.7(5) . .
N34 C37 N35 126.3(5) . .
N34 C37 C38 113.3(4) . .
N35 C37 C38 120.4(4) . .
N36 C38 C39 122.0(5) . .
N36 C38 C37 112.2(4) . .
C39 C38 C37 125.7(4) . .
C38 C39 C40 118.4(5) . .
C38 C39 H39 120.8 . .
C40 C39 H39 120.8 . .
C41 C40 C39 120.1(5) . .
C41 C40 H40 120.0 . .
C39 C40 H40 120.0 . .
C40 C41 C42 118.4(5) . .
C40 C41 H41 120.8 . .
C42 C41 H41 120.8 . .
N36 C42 C41 121.7(4) . .
N36 C42 C43 113.2(4) . .
C41 C42 C43 125.0(5) . .
N37 C43 C44 122.1(5) . .
N37 C43 C42 113.1(4) . .
C44 C43 C42 124.8(5) . .
C45 C44 C43 118.3(5) . .
C45 C44 H44 120.8 . .
C43 C44 H44 120.8 . .
C44 C45 C46 120.7(5) . .
C44 C45 H45 119.7 . .
C46 C45 H45 119.7 . .
C45 C46 C47 117.7(5) . .
C45 C46 H46 121.2 . .
C47 C46 H46 121.2 . .
N37 C47 C46 121.5(5) . .
N37 C47 C48 113.0(4) . .
C46 C47 C48 125.5(5) . .
N39 C48 N38 124.7(5) . .
N39 C48 C47 113.6(4) . .
N38 C48 C47 121.7(5) . .
N40 C49 N41 124.3(5) . .
N40 C49 C50 120.2(5) . .
N41 C49 C50 115.4(4) . .
N42 C50 C51 122.8(5) . .
N42 C50 C49 113.6(4) . .
C51 C50 C49 123.5(5) . .
C52 C51 C50 118.0(5) . .
C52 C51 H51 121.0 . .
C50 C51 H51 121.0 . .
C53 C52 C51 120.1(6) . .
C53 C52 H52 119.9 . .
C51 C52 H52 119.9 . .
C52 C53 C54 118.5(6) . .
C52 C53 H53 120.8 . .
C54 C53 H53 120.8 . .
N42 C54 C53 122.5(6) . .
N42 C54 H54 118.7 . .
C53 C54 H54 118.7 . .
C31 N31 C35 117.4(5) . .
C31 N31 Fe3 126.5(4) . .
C35 N31 Fe3 113.9(4) . .
C36 N32 H32A 120.0 . .
C36 N32 H32B 120.0 . .
H32A N32 H32B 120.0 . .
C36 N33 N34 115.5(4) . .
C36 N33 Fe3 118.6(4) . .
N34 N33 Fe3 117.4(3) . .
C37 N34 N33 118.2(4) . .
C37 N34 Fe4 119.9(3) . .
N33 N34 Fe4 120.5(3) . .
C37 N35 H35A 120.0 . .
C37 N35 H35B 120.0 . .
H35A N35 H35B 120.0 . .
C42 N36 C38 119.3(4) . .
C42 N36 Fe4 120.7(3) . .
C38 N36 Fe4 118.3(3) . .
C43 N37 C47 119.8(4) . .
C43 N37 Fe4 121.4(3) . .
C47 N37 Fe4 118.7(3) . .
C48 N38 H38A 120.0 . .
C48 N38 H38B 120.0 . .
H38A N38 H38B 120.0 . .
C48 N39 N40 115.8(4) . .
C48 N39 Fe4 123.0(4) . .
N40 N39 Fe4 121.2(3) . .
C49 N40 N39 108.5(4) . .
C49 N41 Fe3 117.2(3) . .
C49 N41 Fe4 113.4(3) . .
Fe3 N41 Fe4 122.14(16) . .
C50 N42 C54 118.0(5) . .
C50 N42 Fe3 116.0(3) . .
C54 N42 Fe3 126.1(4) . .
O112 Cl11 O111 111.3(3) . .
O112 Cl11 O114 109.8(2) . .
O111 Cl11 O114 110.2(3) . .
O112 Cl11 O113 108.1(3) . .
O111 Cl11 O113 109.2(3) . .
O114 Cl11 O113 108.0(3) . .
O122 Cl12 O123 110.8(3) . .
O122 Cl12 O121 109.0(3) . .
O123 Cl12 O121 110.1(2) . .
O122 Cl12 O124 110.6(3) . .
O123 Cl12 O124 107.9(3) . .
O121 Cl12 O124 108.5(3) . .
O134 Cl13 O132 109.8(7) . .
O134 Cl13 O133 113.8(8) . .
O132 Cl13 O133 108.6(7) . .
O134 Cl13 O131 108.2(6) . .
O132 Cl13 O131 106.7(5) . .
O133 Cl13 O131 109.5(7) . .
O332 Cl33 O331 110.1(17) . .
O332 Cl33 O334 109.8(18) . .
O331 Cl33 O334 111.7(19) . .
O332 Cl33 O333 108.6(17) . .
O331 Cl33 O333 111.3(18) . .
O334 Cl33 O333 105.2(16) . .
O144 Cl14 O141 111.9(3) . .
O144 Cl14 O143 110.2(3) . .
O141 Cl14 O143 107.7(3) . .
O144 Cl14 O142 109.6(3) . .
O141 Cl14 O142 108.9(3) . .
O143 Cl14 O142 108.6(3) . .
O152 Cl15 O154 112.7(5) . .
O152 Cl15 O151 112.0(4) . .
O154 Cl15 O151 108.7(3) . .
O152 Cl15 O153 108.1(3) . .
O154 Cl15 O153 107.3(4) . .
O151 Cl15 O153 107.8(3) . .
O162 Cl16 O164 110.4(4) . .
O162 Cl16 O163 109.6(5) . .
O164 Cl16 O163 109.4(3) . .
O162 Cl16 O161 109.7(4) . .
O164 Cl16 O161 107.8(4) . .
O163 Cl16 O161 110.0(4) . .

loop_
_geom_bond_atom_site_label_1
_geom_bond_atom_site_label_2
_geom_bond_distance
_geom_bond_site_symmetry_2
Fe1 O11 1.929(4) .
Fe1 O1 1.983(4) .
Fe1 N11 2.035(4) .
Fe1 N3 2.055(4) .
Fe1 N12 2.132(4) .
Fe1 N1 2.160(4) .
Fe2 O12 1.826(3) .
Fe2 O2 2.130(4) .
Fe2 N9 2.142(4) .
Fe2 N6 2.193(4) .
Fe2 N4 2.194(4) .
Fe2 N7 2.203(4) .
Fe2 N11 2.213(3) .
Fe3 O3 1.911(4) .
Fe3 O11 1.950(4) .
Fe3 N33 2.064(4) .
Fe3 N41 2.064(3) .
Fe3 N42 2.111(5) .
Fe3 N31 2.175(5) .
Fe4 O12 1.821(3) .
Fe4 N39 2.129(4) .
Fe4 O4 2.134(4) .
Fe4 N41 2.189(4) .
Fe4 N34 2.194(4) .
Fe4 N36 2.200(4) .
Fe4 N37 2.204(4) .
C1 N1 1.342(7) .
C1 C2 1.394(8) .
C1 H1 0.9500 .
C2 C3 1.363(9) .
C2 H2 0.9500 .
C3 C4 1.385(8) .
C3 H3 0.9500 .
C4 C5 1.390(8) .
C4 H4 0.9500 .
C5 N1 1.352(7) .
C5 C6 1.478(7) .
C6 N2 1.312(7) .
C6 N3 1.315(7) .
C7 N4 1.309(6) .
C7 N5 1.313(7) .
C7 C8 1.484(7) .
C8 N6 1.336(7) .
C8 C9 1.386(7) .
C9 C10 1.389(8) .
C9 H9 0.9500 .
C10 C11 1.382(8) .
C10 H10 0.9500 .
C11 C12 1.391(7) .
C11 H11 0.9500 .
C12 N6 1.333(6) .
C12 C13 1.481(7) .
C13 N7 1.338(6) .
C13 C14 1.383(7) .
C14 C15 1.372(8) .
C14 H14 0.9500 .
C15 C16 1.380(8) .
C15 H15 0.9500 .
C16 C17 1.376(8) .
C16 H16 0.9500 .
C17 N7 1.342(7) .
C17 C18 1.480(7) .
C18 N9 1.296(7) .
C18 N8 1.329(7) .
C19 N10 1.294(7) .
C19 N11 1.324(6) .
C19 C20 1.466(7) .
C20 N12 1.341(7) .
C20 C21 1.387(8) .
C21 C22 1.370(8) .
C21 H21 0.9500 .
C22 C23 1.385(10) .
C22 H22 0.9500 .
C23 C24 1.379(9) .
C23 H23 0.9500 .
C24 N12 1.343(7) .
C24 H24 0.9500 .
N2 H2A 0.8800 .
N2 H2B 0.8800 .
N3 N4 1.407(6) .
N5 H5A 0.8800 .
N5 H5B 0.8800 .
N8 H8A 0.8800 .
N8 H8B 0.8800 .
N9 N10 1.397(6) .
C31 N31 1.339(7) .
C31 C32 1.388(9) .
C31 H31 0.9500 .
C32 C33 1.368(9) .
C32 H32 0.9500 .
C33 C34 1.390(9) .
C33 H33 0.9500 .
C34 C35 1.380(8) .
C34 H34 0.9500 .
C35 N31 1.345(7) .
C35 C36 1.474(8) .
C36 N33 1.313(7) .
C36 N32 1.316(7) .
C37 N34 1.297(6) .
C37 N35 1.325(6) .
C37 C38 1.501(7) .
C38 N36 1.348(6) .
C38 C39 1.373(7) .
C39 C40 1.384(7) .
C39 H39 0.9500 .
C40 C41 1.376(7) .
C40 H40 0.9500 .
C41 C42 1.388(7) .
C41 H41 0.9500 .
C42 N36 1.336(6) .
C42 C43 1.483(7) .
C43 N37 1.328(7) .
C43 C44 1.379(7) .
C44 C45 1.373(8) .
C44 H44 0.9500 .
C45 C46 1.386(8) .
C45 H45 0.9500 .
C46 C47 1.387(7) .
C46 H46 0.9500 .
C47 N37 1.349(6) .
C47 C48 1.476(7) .
C48 N39 1.305(6) .
C48 N38 1.328(7) .
C49 N40 1.280(7) .
C49 N41 1.323(6) .
C49 C50 1.475(7) .
C50 N42 1.346(7) .
C50 C51 1.387(8) .
C51 C52 1.379(8) .
C51 H51 0.9500 .
C52 C53 1.376(9) .
C52 H52 0.9500 .
C53 C54 1.384(9) .
C53 H53 0.9500 .
C54 N42 1.346(7) .
C54 H54 0.9500 .
N32 H32A 0.8800 .
N32 H32B 0.8800 .
N33 N34 1.406(6) .
N35 H35A 0.8800 .
N35 H35B 0.8800 .
N38 H38A 0.8800 .
N38 H38B 0.8800 .
N39 N40 1.392(6) .
O111 Cl11 1.424(4) .
O112 Cl11 1.423(4) .
O113 Cl11 1.440(4) .
O114 Cl11 1.439(4) .
O121 Cl12 1.435(4) .
O122 Cl12 1.412(4) .
O123 Cl12 1.427(4) .
O124 Cl12 1.439(4) .
O131 Cl13 1.453(7) .
O132 Cl13 1.412(7) .
O133 Cl13 1.415(9) .
O134 Cl13 1.409(8) .
O331 Cl33 1.420(14) .
O332 Cl33 1.412(14) .
O333 Cl33 1.435(14) .
O334 Cl33 1.422(14) .
O141 Cl14 1.432(5) .
O142 Cl14 1.438(4) .
O143 Cl14 1.435(4) .
O144 Cl14 1.426(5) .
O151 Cl15 1.434(4) .
O152 Cl15 1.396(5) .
O153 Cl15 1.435(5) .
O154 Cl15 1.414(5) .
O161 Cl16 1.429(5) .
O162 Cl16 1.405(6) .
O163 Cl16 1.416(6) .
O164 Cl16 1.412(5) .
